data_7213392
loop_
_publ_author_name
'Kelkar, Avijit S.'
'Letcher, Roy M.'
'Cheung, Kung-Kai'
'Chiu, Kwei-Fung'
'Brown, Geoffrey D.'

_publ_contact_author
;
    ENTER NAME
 ENTER
ADDRESS
;
_publ_section_title
;
 Synthesis of C-ring substituted xanthones from the [4&#x2005;+&#x2005;2]
 cycloaddition reaction of vinylchromones and acyclic enamines
;
_journal_issue 22
_journal_name_full 'Journal of the Chemical Society, Perkin Transactions 1'
_journal_page_first 3732
_journal_paper_doi 10.1039/b004422i
_journal_year 2000
_chemical_formula_moiety 'C21 H18 O2'
_chemical_formula_sum 'C21 H18 O2'
_chemical_formula_weight 302.37
_space_group_IT_number 14
_symmetry_cell_setting monoclinic
_symmetry_Int_Tables_number 14
_symmetry_space_group_name_Hall '-P 2yn'
_symmetry_space_group_name_H-M 'P 1 21/n 1'
_audit_creation_date 'Fri Jan  7 13:04:40 2000'
_audit_creation_method 'from TEXRAY.INF file'
_cell_angle_alpha 90
_cell_angle_beta 107.88(2)
_cell_angle_gamma 90
_cell_formula_units_Z 4
_cell_length_a 14.408(2)
_cell_length_b 7.993(2)
_cell_length_c 14.544(2)
_cell_measurement_reflns_used 0
_cell_measurement_temperature 301.2
_cell_measurement_theta_max 0.0
_cell_measurement_theta_min 0.0
_cell_volume 1594.0(5)
_computing_cell_refinement 'MAR Data Collection Software& DENZO'
_computing_data_collection 'MAR Data Collection Software &DENZO'
_computing_data_reduction teXsan
_computing_publication_material teXsan
_computing_structure_refinement teXsan
_computing_structure_solution SIR92
_diffrn_ambient_temperature 301.2
_diffrn_measurement_device 'MAR IPDS'
_diffrn_measurement_method oscillation
_diffrn_orient_matrix_UB_11 0.00000
_diffrn_orient_matrix_UB_12 0.00000
_diffrn_orient_matrix_UB_13 0.00000
_diffrn_orient_matrix_UB_21 0.00000
_diffrn_orient_matrix_UB_22 0.00000
_diffrn_orient_matrix_UB_23 0.00000
_diffrn_orient_matrix_UB_31 0.00000
_diffrn_orient_matrix_UB_32 0.00000
_diffrn_orient_matrix_UB_33 0.00000
_diffrn_radiation_detector 'Imaging Plate'
_diffrn_radiation_monochromator graphite
_diffrn_radiation_source 'X-ray tube'
_diffrn_radiation_type MoKalpha
_diffrn_radiation_wavelength 0.7107
_diffrn_reflns_av_R_equivalents 0.00
_diffrn_reflns_limit_h_max 18
_diffrn_reflns_limit_h_min 0
_diffrn_reflns_limit_k_max 10
_diffrn_reflns_limit_k_min 0
_diffrn_reflns_limit_l_max 16
_diffrn_reflns_limit_l_min -17
_diffrn_reflns_number 2946
_diffrn_reflns_theta_max 27.73
_diffrn_standards_decay_% 0.00
_diffrn_standards_interval_count 0
_diffrn_standards_number 0
_exptl_absorpt_coefficient_mu 0.080
_exptl_absorpt_correction_type none
_exptl_crystal_colour colourlessprism
_exptl_crystal_density_diffrn 1.260
_exptl_crystal_density_meas 0.000
_exptl_crystal_description prism
_exptl_crystal_F_000 640.00
_exptl_crystal_size_max 0.300
_exptl_crystal_size_mid 0.150
_exptl_crystal_size_min 0.100
_refine_diff_density_max 0.29
_refine_diff_density_min -0.33
_refine_ls_extinction_coef 0.00000
_refine_ls_extinction_method none
_refine_ls_goodness_of_fit_obs 1.994
_refine_ls_hydrogen_treatment noref
_refine_ls_matrix_type full
_refine_ls_number_parameters 208
_refine_ls_number_reflns 1661
_refine_ls_number_restraints 0
_refine_ls_R_factor_obs 0.0712
_refine_ls_shift/esd_max 0.0400
_refine_ls_structure_factor_coef F
_refine_ls_weighting_scheme sigma
_refine_ls_wR_factor_obs 0.0968
_reflns_number_observed 1661
_reflns_number_total 2946
_reflns_observed_criterion 3.00
_cod_data_source_file b004422isup1.cif
_cod_data_source_block ip572_C21H18O2_23_09_1998
_cod_depositor_comments
;
The following automatic conversions were performed:

data name '_atom_type_scat_dispersion_image' was replaced with
'_atom_type_scat_dispersion_imag' as specified in the replacement
file 'data/replacement-values/replacement_tags.lst'.

Automatic conversion script
Id: cif_correct_tags 9268 2022-04-12 08:56:07Z antanas 
;
_cod_original_sg_symbol_H-M 'P 21/n'
_cod_database_code 7213392

loop_
_symmetry_equiv_pos_as_xyz
'   +x,   +y,   +z'
1/2-x,1/2+y,1/2-z
'   -x,   -y,   -z'
1/2+x,1/2-y,1/2+z

loop_
_atom_site_aniso_label
_atom_site_aniso_U_11
_atom_site_aniso_U_22
_atom_site_aniso_U_33
_atom_site_aniso_U_12
_atom_site_aniso_U_13
_atom_site_aniso_U_23
O(1) 0.082(2) 0.039(1) 0.054(2) 0.001(1) 0.034(1) 0.001(1)
O(2) 0.077(2) 0.045(1) 0.059(2) -0.004(1) 0.022(1) 0.009(1)
C(1) 0.046(2) 0.045(2) 0.057(2) -0.004(2) 0.022(2) -0.006(2)
C(1') 0.061(2) 0.063(2) 0.044(2) 0.007(2) 0.021(2) 0.003(2)
C(1a) 0.078(3) 0.049(2) 0.075(3) 0.004(2) 0.035(2) -0.003(2)
C(2') 0.062(3) 0.092(3) 0.050(2) 0.010(2) 0.015(2) 0.010(2)
C(2a) 0.096(3) 0.068(2) 0.064(3) -0.009(2) 0.030(2) -0.017(2)
C(2) 0.056(2) 0.060(2) 0.055(2) 0.000(2) 0.018(2) -0.002(2)
C(3) 0.054(2) 0.065(2) 0.046(2) 0.003(2) 0.015(2) 0.003(2)
C(3') 0.060(3) 0.117(4) 0.072(3) 0.006(2) 0.034(2) 0.009(3)
C(4') 0.086(3) 0.108(3) 0.059(3) 0.011(3) 0.034(3) 0.016(2)
C(4a) 0.054(2) 0.045(2) 0.046(2) 0.002(2) 0.014(2) 0.000(2)
C(4) 0.069(2) 0.052(2) 0.053(2) -0.003(2) 0.028(2) 0.002(2)
C(5') 0.077(3) 0.123(4) 0.055(3) 0.030(3) 0.021(2) 0.020(2)
C(5) 0.087(3) 0.049(2) 0.067(3) 0.001(2) 0.033(2) -0.004(2)
C(5a) 0.058(2) 0.043(2) 0.048(2) 0.003(2) 0.017(2) 0.002(1)
C(6') 0.065(3) 0.109(3) 0.056(2) 0.020(2) 0.026(2) 0.010(2)
C(6) 0.087(3) 0.064(2) 0.065(3) -0.001(2) 0.036(2) -0.015(2)
C(7) 0.076(3) 0.077(3) 0.049(2) 0.000(2) 0.025(2) 0.001(2)
C(8) 0.058(2) 0.054(2) 0.050(2) 0.003(2) 0.020(2) 0.005(2)
C(8a) 0.043(2) 0.048(2) 0.045(2) 0.000(1) 0.012(2) 0.001(1)
C(9) 0.043(2) 0.042(2) 0.049(2) -0.002(1) 0.009(2) 0.002(2)
C(9a) 0.044(2) 0.040(2) 0.049(2) -0.001(1) 0.014(2) 0.003(1)

loop_
_atom_site_label
_atom_site_fract_x
_atom_site_fract_y
_atom_site_fract_z
_atom_site_U_iso_or_equiv
_atom_site_thermal_displace_type
O(1) 0.1272(2) 0.1395(2) 0.5523(2) 0.0553(8) Uij
O(2) 0.1446(2) 0.6113(3) 0.4532(2) 0.0600(8) Uij
C(1) 0.1191(2) 0.5694(4) 0.6479(2) 0.048(1) Uij
C(1') 0.0539(3) 0.3062(4) 0.8427(2) 0.055(1) Uij
C(1a) 0.1013(3) 0.7279(4) 0.6220(3) 0.065(1) Uij
C(2') -0.0334(3) 0.3207(5) 0.8601(3) 0.068(1) Uij
C(2a) 0.1163(3) 0.6500(5) 0.8170(3) 0.075(1) Uij
C(2) 0.1314(3) 0.5118(4) 0.7515(3) 0.057(1) Uij
C(3) 0.0643(3) 0.3607(4) 0.7457(3) 0.055(1) Uij
C(3') -0.0457(3) 0.2713(6) 0.9472(3) 0.080(2) Uij
C(4') 0.0319(4) 0.2090(6) 1.0186(3) 0.081(2) Uij
C(4a) 0.1193(2) 0.2742(4) 0.6055(2) 0.048(1) Uij
C(4) 0.0957(3) 0.2202(4) 0.6940(3) 0.056(1) Uij
C(5') 0.1192(3) 0.1920(6) 1.0024(3) 0.085(2) Uij
C(5) 0.1573(3) 0.0207(4) 0.4158(3) 0.065(1) Uij
C(5a) 0.1477(3) 0.1625(4) 0.4661(2) 0.049(1) Uij
C(6') 0.1319(3) 0.2410(6) 0.9153(3) 0.075(1) Uij
C(6) 0.1746(3) 0.0392(5) 0.3287(3) 0.069(1) Uij
C(7) 0.1839(3) 0.1969(5) 0.2922(3) 0.066(1) Uij
C(8) 0.1753(3) 0.3364(4) 0.3439(3) 0.053(1) Uij
C(8a) 0.1565(2) 0.3217(4) 0.4327(2) 0.0458(10) Uij
C(9) 0.1425(2) 0.4694(4) 0.4871(2) 0.0458(9) Uij
C(9a) 0.1270(2) 0.4366(4) 0.5804(2) 0.0443(9) Uij
H(1) 0.0966 0.8092 0.6678 0.0701 Uij
H(2) 0.0931 0.7603 0.5569 0.0701 Uij
H(3) -0.0881 0.3656 0.8113 0.0741 Uij
H(4) 0.1289 0.6066 0.8814 0.0824 Uij
H(5) 0.1592 0.7395 0.8183 0.0824 Uij
H(6) 0.0506 0.6877 0.7949 0.0824 Uij
H(7) 0.1964 0.4732 0.7783 0.0606 Uij
H(8) 0.0007 0.3938 0.7068 0.0585 Uij
H(9) -0.1078 0.2808 0.9570 0.0864 Uij
H(10) 0.0242 0.1778 1.0790 0.0896 Uij
H(11) 0.1516 0.1694 0.7373 0.0605 Uij
H(12) 0.0441 0.1403 0.6756 0.0605 Uij
H(13) 0.1729 0.1469 1.0523 0.0943 Uij
H(14) 0.1526 -0.0878 0.4404 0.0716 Uij
H(15) 0.1934 0.2298 0.9054 0.0826 Uij
H(16) 0.1803 -0.0577 0.2922 0.0755 Uij
H(17) 0.1965 0.2085 0.2317 0.0719 Uij
H(18) 0.1823 0.4443 0.3190 0.0568 Uij

loop_
_atom_type_symbol
_atom_type_oxidation_number
_atom_type_number_in_cell
_atom_type_scat_dispersion_real
_atom_type_scat_dispersion_imag
_atom_type_scat_source
C 0 84 0.003 0.002 'International Tables'
H 0 72 0.000 0.000 'International Tables'
O 0 8 0.011 0.006 'International Tables'

loop_
_geom_angle_atom_site_label_1
_geom_angle_atom_site_label_2
_geom_angle_atom_site_label_3
_geom_angle
_geom_angle_publ_flag
C(4a) O(1) C(5a) 119.4(2) yes
C(1a) C(1) C(2) 121.4(3) yes
C(1a) C(1) C(9a) 123.2(3) yes
C(2) C(1) C(9a) 115.4(3) yes
C(2') C(1') C(3) 120.4(3) yes
C(2') C(1') C(6') 118.1(4) yes
C(3) C(1') C(6') 121.6(4) yes
C(1') C(2') C(3') 121.9(3) yes
C(1) C(2) C(2a) 113.7(3) yes
C(1) C(2) C(3) 107.6(3) yes
C(2a) C(2) C(3) 113.5(4) yes
C(1') C(3) C(2) 114.4(3) yes
C(1') C(3) C(4) 112.4(3) yes
C(2) C(3) C(4) 109.6(3) yes
C(2') C(3') C(4') 119.6(4) yes
C(3') C(4') C(5') 119.4(5) yes
O(1) C(4a) C(4) 110.2(3) yes
O(1) C(4a) C(9a) 125.4(3) yes
C(4) C(4a) C(9a) 124.4(3) yes
C(3) C(4) C(4a) 113.6(3) yes
C(4') C(5') C(6') 121.2(4) yes
C(5a) C(5) C(6) 118.5(3) yes
O(1) C(5a) C(5) 117.1(3) yes
O(1) C(5a) C(8a) 120.6(3) yes
C(5) C(5a) C(8a) 122.3(4) yes
C(1') C(6') C(5') 119.8(4) yes
C(5) C(6) C(7) 121.1(4) yes
C(6) C(7) C(8) 119.5(4) yes
C(7) C(8) C(8a) 120.8(3) yes
C(5a) C(8a) C(8) 117.8(3) yes
C(5a) C(8a) C(9) 120.5(3) yes
C(8) C(8a) C(9) 121.7(3) yes
O(2) C(9) C(8a) 119.7(3) yes
O(2) C(9) C(9a) 124.2(3) yes
C(8a) C(9) C(9a) 116.1(3) yes
C(1) C(9a) C(4a) 118.6(3) yes
C(1) C(9a) C(9) 123.6(3) yes
C(4a) C(9a) C(9) 117.8(3) yes

loop_
_geom_bond_atom_site_label_1
_geom_bond_atom_site_label_2
_geom_bond_distance
_geom_bond_publ_flag
O(1) C(4a) 1.350(4) yes
O(1) C(5a) 1.386(5) yes
O(2) C(9) 1.241(4) yes
C(1) C(1a) 1.324(5) yes
C(1) C(2) 1.534(5) yes
C(1) C(9a) 1.473(5) yes
C(1') C(2') 1.361(6) yes
C(1') C(3) 1.527(6) yes
C(1') C(6') 1.385(5) yes
C(2') C(3') 1.389(7) yes
C(2a) C(2) 1.517(6) yes
C(2) C(3) 1.533(5) yes
C(3) C(4) 1.496(5) yes
C(3') C(4') 1.365(6) yes
C(4') C(5') 1.357(8) yes
C(4a) C(4) 1.494(6) yes
C(4a) C(9a) 1.362(4) yes
C(5') C(6') 1.390(7) yes
C(5) C(5a) 1.378(5) yes
C(5) C(6) 1.372(7) yes
C(5a) C(8a) 1.382(4) yes
C(6) C(7) 1.390(6) yes
C(7) C(8) 1.372(5) yes
C(8) C(8a) 1.403(6) yes
C(8a) C(9) 1.470(5) yes
C(9) C(9a) 1.465(5) yes
